data_9013780
loop_
_publ_author_name
'Mumme, W. G.'
'Topa, D.'
'Makovicky, E.'

_publ_section_title
;
 Proudite: A redetermination of its crystal structure and the
 proudite-felbertalite homologous series
;
_journal_name_full 'The Canadian Mineralogist'
_journal_page_first 25
_journal_page_last 38
_journal_paper_doi 10.3749/canmin.47.1.25
_journal_volume 47
_journal_year 2009
_chemical_compound_source 'Tennant Creek, Australia'
_chemical_formula_sum 'Bi20 Cu2 Pb16 S28.12 Se18.38'
_chemical_name_mineral Proudite
_space_group_IT_number 12
_symmetry_space_group_name_Hall '-C 2y'
_symmetry_space_group_name_H-M 'C 1 2/m 1'
_cell_angle_alpha 90
_cell_angle_beta 109.266
_cell_angle_gamma 90
_cell_length_a 31.8143
_cell_length_b 4.1002
_cell_length_c 36.560
_cell_volume 4501.986
_cell_formula_units_Z 2
_database_code_amcsd 0006273
_exptl_crystal_density_diffrn 7.358
_cod_original_cell_volume 4501.987
_cod_original_formula_sum 'Bi20 Pb16 Cu2 Se18.38 S28.12'
_cod_database_code 9013780

loop_
_space_group_symop_operation_xyz
x,y,z
1/2+x,1/2+y,z
x,-y,z
1/2+x,1/2-y,z
-x,y,-z
1/2-x,1/2+y,-z
-x,-y,-z
1/2-x,1/2-y,-z

loop_
_atom_site_aniso_label
_atom_site_aniso_U_11
_atom_site_aniso_U_22
_atom_site_aniso_U_33
_atom_site_aniso_U_12
_atom_site_aniso_U_13
_atom_site_aniso_U_23
Bi1 0.03190 0.02050 0.01390 0.00000 0.00590 0.00000
Pb2 0.03810 0.02210 0.01710 0.00000 0.00750 0.00000
Pb3 0.03410 0.01850 0.01370 0.00000 0.00710 0.00000
Pb4 0.03620 0.02110 0.01660 0.00000 0.00680 0.00000
Bi5 0.04140 0.02230 0.01780 0.00000 0.00880 0.00000
Bi6 0.03650 0.02110 0.01490 0.00000 0.00540 0.00000
Pb7 0.03540 0.02130 0.01650 0.00000 0.00850 0.00000
Pb8 0.03940 0.02060 0.01680 0.00000 0.00880 0.00000
Bi9 0.03180 0.02050 0.01390 0.00000 0.00480 0.00000
Pb10 0.03730 0.01990 0.01640 0.00000 0.00630 0.00000
Bi11 0.03890 0.02690 0.02080 0.00000 0.00780 0.00000
Pb12 0.04420 0.02310 0.02070 0.00000 0.00800 0.00000
Bi13 0.06100 0.02160 0.01950 0.00000 0.01410 0.00000
Bi14 0.04000 0.02380 0.01690 0.00000 0.00620 0.00000
Bi15 0.04300 0.02540 0.02530 0.00000 0.01070 0.00000
Bi16 0.04400 0.02530 0.01940 0.00000 0.00970 0.00000
Bi17 0.05000 0.02370 0.01780 0.00000 0.00870 0.00000
Pb18 0.09100 0.03500 0.02210 0.00000 0.01290 0.00000
Cu1 0.05900 0.06500 0.03300 0.00000 0.01800 0.00000
Se1 0.03300 0.02100 0.02100 0.00000 0.01200 0.00000
S1 0.03300 0.02100 0.02100 0.00000 0.01200 0.00000
Se2 0.02400 0.01700 0.01100 0.00000 0.00500 0.00000
S2 0.02400 0.01700 0.01100 0.00000 0.00500 0.00000
Se 0.03100 0.02200 0.02300 0.00000 0.01100 0.00000
S3 0.03100 0.02200 0.02300 0.00000 0.01100 0.00000
Se4 0.03500 0.02100 0.02500 0.00000 0.01000 0.00000
S4 0.03500 0.02100 0.02500 0.00000 0.01000 0.00000
Se5 0.03100 0.02700 0.02600 0.00000 0.01100 0.00000
S5 0.03100 0.02700 0.02600 0.00000 0.01100 0.00000
Se6 0.03700 0.02600 0.02800 0.00000 0.01200 0.00000
S6 0.03700 0.02600 0.02800 0.00000 0.01200 0.00000
Se7 0.03500 0.02700 0.03200 0.00000 0.01400 0.00000
S7 0.03500 0.02700 0.03200 0.00000 0.01400 0.00000
Se8 0.03600 0.02400 0.01700 0.00000 0.00700 0.00000
S8 0.03600 0.02400 0.01700 0.00000 0.00700 0.00000
Se9 0.02100 0.02500 0.01400 0.00000 0.00200 0.00000
S9 0.02100 0.02500 0.01400 0.00000 0.00200 0.00000
Se10 0.01900 0.01400 0.01300 0.00000 0.00300 0.00000
S10 0.01900 0.01400 0.01300 0.00000 0.00300 0.00000
Se11 0.02200 0.01600 0.01300 0.00000 0.00800 0.00000
S11 0.02200 0.01600 0.01300 0.00000 0.00800 0.00000
Se12 0.01800 0.01700 0.01700 0.00000 0.00700 0.00000
Se13 0.03400 0.01200 0.01800 0.00000 0.01500 0.00000
S13 0.03400 0.01200 0.01800 0.00000 0.01500 0.00000
Se14 0.03100 0.01200 0.00700 0.00000 0.00400 0.00000
S14 0.03100 0.01200 0.00700 0.00000 0.00400 0.00000
Se15 0.04000 0.01200 0.01200 0.00000 0.01700 0.00000
S15 0.04000 0.01200 0.01200 0.00000 0.01700 0.00000
Se16 0.03700 0.02100 0.02400 0.00000 0.00300 0.00000
S16 0.03700 0.02100 0.02400 0.00000 0.00300 0.00000
Se17 0.03900 0.03300 0.01000 0.00000 0.00500 0.00000
S17 0.03900 0.03300 0.01000 0.00000 0.00500 0.00000
Se18 0.03000 0.02300 0.01700 0.00000 0.00300 0.00000
S18 0.03000 0.02300 0.01700 0.00000 0.00300 0.00000
Se19 0.04000 0.02100 0.01900 0.00000 0.00500 0.00000
S19 0.04000 0.02100 0.01900 0.00000 0.00500 0.00000
Se20 0.03300 0.02300 0.00900 0.00000 0.00300 0.00000
S20 0.03300 0.02300 0.00900 0.00000 0.00300 0.00000
S21 0.01900 0.01900 0.02200 0.00000 0.00500 0.00000
Se22 0.04000 0.03100 0.02000 0.00000 0.01000 0.00000
S22 0.04000 0.03100 0.02000 0.00000 0.01000 0.00000
Se23 0.02000 0.01600 0.00600 0.00000 -0.00100 0.00000
S23 0.02000 0.01600 0.00600 0.00000 -0.00100 0.00000
Se24 0.04300 0.02700 0.02300 0.00000 0.00900 0.00000
S24 0.04300 0.02700 0.02300 0.00000 0.00900 0.00000

loop_
_atom_site_label
_atom_site_fract_x
_atom_site_fract_y
_atom_site_fract_z
_atom_site_occupancy
_atom_site_U_iso_or_equiv
Bi1 0.15135 0.50000 0.15886 1.00000 0.02250
Pb2 -0.14999 0.00000 -0.34867 1.00000 0.02620
Pb3 0.09015 0.00000 0.05781 1.00000 0.02230
Pb4 0.21068 0.00000 0.25878 1.00000 0.02510
Bi5 -0.08572 0.50000 -0.24695 1.00000 0.02740
Bi6 0.27379 0.50000 0.36010 1.00000 0.02490
Pb7 -0.02670 0.00000 -0.14503 1.00000 0.02440
Pb8 -0.21338 0.50000 -0.44900 1.00000 0.02570
Bi9 0.33998 0.00000 0.46164 1.00000 0.02280
Pb10 0.03458 0.50000 -0.04399 1.00000 0.02520
Bi11 0.21576 0.00000 0.03788 1.00000 0.02940
Pb12 0.28870 0.00000 0.16044 1.00000 0.02990
Bi13 0.06023 0.50000 -0.39925 1.00000 0.03390
Bi14 0.16338 0.00000 -0.08141 1.00000 0.02770
Bi15 0.07985 0.00000 -0.19458 1.00000 0.03140
Bi16 0.01710 0.00000 -0.31776 1.00000 0.02980
Bi17 0.36702 0.00000 0.27271 1.00000 0.03120
Pb18 0.41899 0.50000 0.56515 1.00000 0.05060
Cu1 0.04500 0.00000 0.50590 1.00000 0.05200
Se1 0.11970 0.50000 0.01750 0.85000 0.02400
S1 0.11970 0.50000 0.01750 0.15000 0.02400
Se2 0.17610 0.00000 0.11610 0.64000 0.01800
S2 0.17610 0.00000 0.11610 0.36000 0.01800
Se 0.23630 0.50000 0.21370 0.81000 0.02400
S3 0.23630 0.50000 0.21370 0.19000 0.02400
Se4 0.29690 0.00000 0.31700 0.61000 0.02700
S4 0.29690 0.00000 0.31700 0.39000 0.02700
Se5 0.06000 0.00000 -0.08660 0.78000 0.02800
S5 0.06000 0.00000 -0.08660 0.22000 0.02800
Se6 -0.00090 0.50000 -0.18740 0.72000 0.03000
S6 -0.00090 0.50000 -0.18740 0.28000 0.03000
Se7 -0.06290 0.00000 -0.28840 0.44000 0.03100
S7 -0.06290 0.00000 -0.28840 0.56000 0.03100
Se8 0.35910 0.50000 0.41410 0.75000 0.02600
S8 0.35910 0.50000 0.41410 0.25000 0.02600
Se9 0.17920 0.50000 0.30260 0.11000 0.02100
S9 0.17920 0.50000 0.30260 0.89000 0.02100
Se10 0.00000 0.00000 0.00000 0.04000 0.01600
S10 0.00000 0.00000 0.00000 0.46000 0.01600
Se11 0.11820 0.00000 0.20160 0.94000 0.01600
S11 0.11820 0.00000 0.20160 0.06000 0.01600
Se12 0.05690 0.50000 0.10030 1.00000 0.01700
Se13 -0.12720 0.50000 -0.39410 0.28000 0.02000
S13 -0.12720 0.50000 -0.39410 0.72000 0.02000
Se14 -0.24160 0.00000 -0.40420 0.01000 0.01700
S14 -0.24160 0.00000 -0.40420 0.99000 0.01700
Se15 0.31940 0.50000 0.50950 0.12000 0.01900
S15 0.31940 0.50000 0.50950 0.88000 0.01900
Se16 0.13260 0.50000 -0.13880 0.16000 0.02900
S16 0.13260 0.50000 -0.13880 0.84000 0.02900
Se17 0.05390 0.50000 -0.25870 0.14000 0.02800
S17 0.05390 0.50000 -0.25870 0.86000 0.02800
Se18 -0.01230 0.50000 -0.37450 0.24000 0.02400
S18 -0.01230 0.50000 -0.37450 0.76000 0.02400
Se19 0.09660 0.00000 -0.32980 0.20000 0.02800
S19 0.09660 0.00000 -0.32980 0.80000 0.02800
Se20 0.23930 0.00000 -0.09670 0.13000 0.02300
S20 0.23930 0.00000 -0.09670 0.87000 0.02300
S21 0.15740 0.00000 -0.21300 1.00000 0.02100
Se22 0.20270 0.50000 -0.02610 0.11000 0.03000
S22 0.20270 0.50000 -0.02610 0.89000 0.03000
Se23 0.42360 0.00000 0.50630 0.05000 0.01600
S23 0.42360 0.00000 0.50630 0.95000 0.01600
Se24 -0.01680 0.00000 0.44470 0.08000 0.03100
S24 -0.01680 0.00000 0.44470 0.92000 0.03100

loop_
_cod_related_entry_id
_cod_related_entry_database
_cod_related_entry_code
1 AMCSD 0006273
